data_4068714
loop_
_publ_author_name
'Lippe, Katrin'
'Gerlach, Daniela'
'Kroke, Edwin'
'Wagler, J\"org'

_publ_section_title
;
 Hypercoordinate Organosilicon Complexes of an ONN&#x2032;O&#x2032;
 Chelating Ligand: Regio- and Diastereoselectivity of Rearrangement
 Reactions in Si&#x2212;Salphen Systems
;
_journal_issue 2
_journal_name_full Organometallics
_journal_page_first 621
_journal_paper_doi 10.1021/om801049q
_journal_volume 28
_journal_year 2009
_chemical_formula_moiety 'C34 H25 N3 O3 Si'
_chemical_formula_sum 'C34 H25 N3 O3 Si'
_chemical_formula_weight 551.66
_chemical_name_systematic
; 
 ? 
;
_space_group_IT_number 14
_symmetry_cell_setting monoclinic
_symmetry_space_group_name_Hall '-P 2ybc'
_symmetry_space_group_name_H-M 'P 1 21/c 1'
_atom_sites_solution_hydrogens geom
_atom_sites_solution_primary direct
_atom_sites_solution_secondary difmap
_audit_creation_method SHELXL-97
_cell_angle_alpha 90.00
_cell_angle_beta 95.221(2)
_cell_angle_gamma 90.00
_cell_formula_units_Z 4
_cell_length_a 13.0425(7)
_cell_length_b 10.0955(5)
_cell_length_c 20.6130(11)
_cell_measurement_reflns_used 3313
_cell_measurement_temperature 90(2)
_cell_measurement_theta_max 25.92
_cell_measurement_theta_min 2.64
_cell_volume 2702.9(2)
_computing_cell_refinement 'Bruker SMART'
_computing_data_collection 'Bruker SMART'
_computing_data_reduction 'Bruker SAINT'
_computing_molecular_graphics 'ORTEP32 (Farugia)'
_computing_publication_material 'Ciftab (Sheldrick)'
_computing_structure_refinement 'SHELXL-97 (Sheldrick, 1997)'
_computing_structure_solution 'SHELXS-97 (Sheldrick, 1990)'
_diffrn_ambient_temperature 90(2)
_diffrn_measured_fraction_theta_full 0.999
_diffrn_measured_fraction_theta_max 0.999
_diffrn_measurement_device_type 'CCD area detector'
_diffrn_measurement_method 'phi scans'
_diffrn_radiation_monochromator graphite
_diffrn_radiation_source 'fine-focus sealed tube'
_diffrn_radiation_type MoK\a
_diffrn_radiation_wavelength 0.71073
_diffrn_reflns_av_R_equivalents 0.0573
_diffrn_reflns_av_sigmaI/netI 0.0615
_diffrn_reflns_limit_h_max 16
_diffrn_reflns_limit_h_min -16
_diffrn_reflns_limit_k_max 8
_diffrn_reflns_limit_k_min -12
_diffrn_reflns_limit_l_max 23
_diffrn_reflns_limit_l_min -26
_diffrn_reflns_number 23869
_diffrn_reflns_theta_full 27.00
_diffrn_reflns_theta_max 27.00
_diffrn_reflns_theta_min 1.98
_exptl_absorpt_coefficient_mu 0.129
_exptl_absorpt_correction_type none
_exptl_crystal_colour yellow
_exptl_crystal_density_diffrn 1.356
_exptl_crystal_density_method 'not measured'
_exptl_crystal_description plate
_exptl_crystal_F_000 1152
_exptl_crystal_size_max 0.28
_exptl_crystal_size_mid 0.12
_exptl_crystal_size_min 0.04
_refine_diff_density_max 0.348
_refine_diff_density_min -0.392
_refine_diff_density_rms 0.055
_refine_ls_extinction_method none
_refine_ls_goodness_of_fit_ref 1.022
_refine_ls_hydrogen_treatment constr
_refine_ls_matrix_type full
_refine_ls_number_parameters 371
_refine_ls_number_reflns 5894
_refine_ls_number_restraints 0
_refine_ls_restrained_S_all 1.022
_refine_ls_R_factor_all 0.0752
_refine_ls_R_factor_gt 0.0435
_refine_ls_shift/su_max 0.000
_refine_ls_shift/su_mean 0.000
_refine_ls_structure_factor_coef Fsqd
_refine_ls_weighting_details 'calc w=1/[\s^2^(Fo^2^)+(0.0496P)^2^+0.0470P] where P=(Fo^2^+2Fc^2^)/3'
_refine_ls_weighting_scheme calc
_refine_ls_wR_factor_gt 0.0963
_refine_ls_wR_factor_ref 0.1057
_reflns_number_gt 4076
_reflns_number_total 5894
_reflns_threshold_expression >2sigma(I)
_cod_data_source_file om801049q_si_001.cif
_cod_data_source_block compound_12
_cod_original_sg_symbol_Hall -P2ybc
_cod_original_sg_symbol_H-M P21/c
_cod_database_code 4068714

loop_
_symmetry_equiv_pos_as_xyz
'x, y, z'
'-x, y+1/2, -z+1/2'
'-x, -y, -z'
'x, -y-1/2, z-1/2'

loop_
_atom_site_label
_atom_site_type_symbol
_atom_site_fract_x
_atom_site_fract_y
_atom_site_fract_z
_atom_site_U_iso_or_equiv
_atom_site_adp_type
_atom_site_occupancy
_atom_site_symmetry_multiplicity
_atom_site_calc_flag
_atom_site_refinement_flags
Si1 Si 0.19851(4) 0.04552(5) 0.13489(2) 0.01432(13) Uani 1 1 d .
O1 O 0.16278(9) -0.04071(11) 0.06437(6) 0.0160(3) Uani 1 1 d .
O2 O 0.07630(9) 0.09082(11) 0.14137(6) 0.0175(3) Uani 1 1 d .
O3 O -0.19833(10) 0.40109(13) 0.13932(7) 0.0273(3) Uani 1 1 d .
N1 N 0.25633(11) -0.09199(13) 0.17542(7) 0.0151(3) Uani 1 1 d .
N2 N 0.23814(11) 0.13171(13) 0.22294(7) 0.0151(3) Uani 1 1 d .
N3 N 0.39892(14) -0.26179(16) 0.06920(9) 0.0301(4) Uani 1 1 d .
C1 C 0.11130(14) -0.15816(16) 0.06655(9) 0.0161(4) Uani 1 1 d .
C2 C 0.02279(14) -0.18380(17) 0.02630(9) 0.0192(4) Uani 1 1 d .
H2 H -0.0057 -0.1179 -0.0029 0.023 Uiso 1 1 calc R
C3 C -0.02384(15) -0.30715(18) 0.02919(9) 0.0230(4) Uani 1 1 d .
H3 H -0.0840 -0.3257 0.0011 0.028 Uiso 1 1 calc R
C4 C 0.01597(15) -0.40375(18) 0.07237(9) 0.0239(4) Uani 1 1 d .
H4 H -0.0171 -0.4873 0.0742 0.029 Uiso 1 1 calc R
C5 C 0.10410(15) -0.37721(17) 0.11259(9) 0.0204(4) Uani 1 1 d .
H5 H 0.1317 -0.4426 0.1424 0.024 Uiso 1 1 calc R
C6 C 0.15237(14) -0.25528(16) 0.10951(9) 0.0157(4) Uani 1 1 d .
C7 C 0.25325(14) -0.22514(16) 0.14839(9) 0.0169(4) Uani 1 1 d .
H7 H 0.2630 -0.2898 0.1852 0.020 Uiso 1 1 calc R
C8 C 0.32968(13) -0.06565(17) 0.22784(8) 0.0159(4) Uani 1 1 d .
C9 C 0.40393(13) -0.15522(17) 0.25388(9) 0.0190(4) Uani 1 1 d .
H9 H 0.4086 -0.2410 0.2354 0.023 Uiso 1 1 calc R
C10 C 0.47057(14) -0.11798(18) 0.30677(9) 0.0225(4) Uani 1 1 d .
H10 H 0.5200 -0.1794 0.3254 0.027 Uiso 1 1 calc R
C11 C 0.46596(14) 0.00827(18) 0.33287(9) 0.0228(4) Uani 1 1 d .
H11 H 0.5130 0.0330 0.3687 0.027 Uiso 1 1 calc R
C12 C 0.39325(14) 0.09874(18) 0.30706(9) 0.0210(4) Uani 1 1 d .
H12 H 0.3907 0.1852 0.3250 0.025 Uiso 1 1 calc R
C13 C 0.32409(13) 0.06215(17) 0.25475(9) 0.0165(4) Uani 1 1 d .
C14 C 0.03688(14) 0.20090(16) 0.16699(9) 0.0166(4) Uani 1 1 d .
C15 C -0.06194(14) 0.23613(17) 0.14182(9) 0.0189(4) Uani 1 1 d .
H15 H -0.0990 0.1820 0.1101 0.023 Uiso 1 1 calc R
C16 C -0.10583(14) 0.35119(18) 0.16355(9) 0.0208(4) Uani 1 1 d .
C17 C -0.05311(15) 0.42789(18) 0.21260(9) 0.0239(4) Uani 1 1 d .
H17 H -0.0842 0.5052 0.2283 0.029 Uiso 1 1 calc R
C18 C 0.04311(15) 0.39091(17) 0.23769(9) 0.0208(4) Uani 1 1 d .
H18 H 0.0780 0.4434 0.2710 0.025 Uiso 1 1 calc R
C19 C 0.09247(14) 0.27674(17) 0.21560(9) 0.0171(4) Uani 1 1 d .
C20 C 0.19295(14) 0.23586(16) 0.24520(8) 0.0162(4) Uani 1 1 d .
C21 C 0.23843(14) 0.31765(16) 0.30087(9) 0.0174(4) Uani 1 1 d .
C22 C 0.20383(15) 0.30419(19) 0.36229(9) 0.0247(4) Uani 1 1 d .
H22 H 0.1512 0.2422 0.3693 0.030 Uiso 1 1 calc R
C23 C 0.24631(16) 0.38140(19) 0.41318(10) 0.0307(5) Uani 1 1 d .
H23 H 0.2231 0.3721 0.4553 0.037 Uiso 1 1 calc R
C24 C 0.32259(17) 0.47225(19) 0.40283(10) 0.0328(5) Uani 1 1 d .
H24 H 0.3522 0.5242 0.4381 0.039 Uiso 1 1 calc R
C25 C 0.35608(16) 0.48816(19) 0.34163(11) 0.0312(5) Uani 1 1 d .
H25 H 0.4078 0.5515 0.3347 0.037 Uiso 1 1 calc R
C26 C 0.31338(14) 0.41046(17) 0.29011(10) 0.0230(4) Uani 1 1 d .
H26 H 0.3356 0.4211 0.2478 0.028 Uiso 1 1 calc R
C27 C -0.25248(16) 0.3336(2) 0.08552(10) 0.0322(5) Uani 1 1 d .
H27A H -0.2086 0.3281 0.0495 0.048 Uiso 1 1 calc R
H27B H -0.3155 0.3823 0.0713 0.048 Uiso 1 1 calc R
H27C H -0.2703 0.2440 0.0990 0.048 Uiso 1 1 calc R
C28 C 0.28362(13) 0.16437(17) 0.09599(8) 0.0166(4) Uani 1 1 d .
C29 C 0.37529(14) 0.11999(18) 0.07254(9) 0.0205(4) Uani 1 1 d .
H29 H 0.3959 0.0305 0.0797 0.025 Uiso 1 1 calc R
C30 C 0.43637(15) 0.20308(18) 0.03922(9) 0.0232(4) Uani 1 1 d .
H30 H 0.4981 0.1706 0.0239 0.028 Uiso 1 1 calc R
C31 C 0.40737(15) 0.33421(18) 0.02822(9) 0.0236(4) Uani 1 1 d .
H31 H 0.4482 0.3909 0.0043 0.028 Uiso 1 1 calc R
C32 C 0.31929(15) 0.38190(18) 0.05208(9) 0.0221(4) Uani 1 1 d .
H32 H 0.3000 0.4720 0.0454 0.026 Uiso 1 1 calc R
C33 C 0.25869(14) 0.29802(17) 0.08594(9) 0.0195(4) Uani 1 1 d .
H33 H 0.1987 0.3324 0.1027 0.023 Uiso 1 1 calc R
C34 C 0.33756(15) -0.24572(16) 0.10458(9) 0.0192(4) Uani 1 1 d .

loop_
_atom_site_aniso_label
_atom_site_aniso_U_11
_atom_site_aniso_U_22
_atom_site_aniso_U_33
_atom_site_aniso_U_23
_atom_site_aniso_U_13
_atom_site_aniso_U_12
Si1 0.0152(3) 0.0138(2) 0.0138(3) 0.00044(19) 0.00008(19) 0.0010(2)
O1 0.0184(7) 0.0144(6) 0.0151(7) 0.0002(5) 0.0006(5) -0.0017(5)
O2 0.0167(7) 0.0161(6) 0.0191(7) -0.0029(5) -0.0013(5) 0.0023(5)
O3 0.0203(7) 0.0331(8) 0.0279(8) -0.0010(6) -0.0015(6) 0.0104(6)
N1 0.0163(8) 0.0139(7) 0.0145(8) -0.0002(6) -0.0013(6) 0.0002(6)
N2 0.0154(8) 0.0154(7) 0.0143(8) 0.0023(6) 0.0000(6) -0.0011(6)
N3 0.0290(10) 0.0279(9) 0.0346(11) 0.0013(8) 0.0085(9) 0.0049(8)
C1 0.0183(10) 0.0145(9) 0.0161(10) -0.0022(7) 0.0055(8) -0.0006(7)
C2 0.0212(10) 0.0191(9) 0.0170(10) -0.0013(7) 0.0006(8) 0.0035(8)
C3 0.0214(10) 0.0256(10) 0.0213(11) -0.0069(8) -0.0016(8) -0.0032(8)
C4 0.0251(11) 0.0183(9) 0.0283(12) -0.0048(8) 0.0036(9) -0.0056(8)
C5 0.0249(10) 0.0175(9) 0.0192(10) -0.0006(7) 0.0043(8) 0.0006(8)
C6 0.0157(9) 0.0172(9) 0.0146(10) -0.0023(7) 0.0031(7) 0.0022(7)
C7 0.0196(10) 0.0141(8) 0.0168(10) 0.0019(7) 0.0002(8) 0.0011(7)
C8 0.0140(9) 0.0201(9) 0.0135(10) 0.0028(7) 0.0018(7) -0.0027(7)
C9 0.0193(10) 0.0175(9) 0.0200(10) 0.0012(7) 0.0011(8) 0.0009(8)
C10 0.0184(10) 0.0247(10) 0.0236(11) 0.0062(8) -0.0021(8) 0.0030(8)
C11 0.0202(10) 0.0261(10) 0.0207(11) 0.0021(8) -0.0063(8) -0.0024(8)
C12 0.0206(10) 0.0190(9) 0.0228(11) -0.0007(8) -0.0008(8) -0.0015(8)
C13 0.0155(9) 0.0173(9) 0.0164(10) 0.0040(7) 0.0005(7) 0.0000(7)
C14 0.0193(10) 0.0150(9) 0.0159(10) 0.0024(7) 0.0039(8) 0.0012(7)
C15 0.0187(10) 0.0213(9) 0.0166(10) 0.0016(7) 0.0012(8) 0.0005(8)
C16 0.0187(10) 0.0254(10) 0.0190(10) 0.0046(8) 0.0051(8) 0.0059(8)
C17 0.0268(11) 0.0234(10) 0.0218(11) -0.0021(8) 0.0046(9) 0.0079(9)
C18 0.0255(11) 0.0191(9) 0.0183(10) -0.0018(8) 0.0038(8) 0.0018(8)
C19 0.0193(10) 0.0167(9) 0.0155(10) 0.0021(7) 0.0030(8) 0.0004(7)
C20 0.0192(10) 0.0157(9) 0.0144(10) 0.0021(7) 0.0043(8) -0.0028(7)
C21 0.0180(10) 0.0151(8) 0.0186(10) -0.0015(7) -0.0018(8) 0.0019(7)
C22 0.0243(11) 0.0304(11) 0.0191(11) -0.0028(8) 0.0003(8) -0.0038(9)
C23 0.0367(13) 0.0368(12) 0.0177(11) -0.0036(9) -0.0020(9) 0.0006(10)
C24 0.0434(14) 0.0252(11) 0.0271(13) -0.0056(9) -0.0117(10) -0.0029(10)
C25 0.0330(12) 0.0213(10) 0.0369(14) 0.0026(9) -0.0090(10) -0.0080(9)
C26 0.0239(11) 0.0225(10) 0.0222(11) 0.0028(8) 0.0000(8) -0.0005(8)
C27 0.0230(11) 0.0368(12) 0.0352(13) -0.0012(10) -0.0053(9) 0.0076(9)
C28 0.0190(10) 0.0186(9) 0.0114(9) -0.0022(7) -0.0033(7) -0.0020(8)
C29 0.0215(10) 0.0200(9) 0.0195(11) 0.0027(7) -0.0021(8) 0.0005(8)
C30 0.0176(10) 0.0288(10) 0.0230(11) 0.0006(8) 0.0011(8) -0.0031(8)
C31 0.0272(11) 0.0261(10) 0.0173(10) 0.0028(8) 0.0009(8) -0.0120(9)
C32 0.0264(11) 0.0170(9) 0.0220(11) 0.0024(8) -0.0023(8) -0.0040(8)
C33 0.0206(10) 0.0205(9) 0.0172(10) -0.0015(7) 0.0005(8) -0.0014(8)
C34 0.0199(10) 0.0127(9) 0.0242(11) 0.0003(7) -0.0022(9) 0.0019(7)

loop_
_atom_type_symbol
_atom_type_description
_atom_type_scat_dispersion_real
_atom_type_scat_dispersion_imag
_atom_type_scat_source
C C 0.0033 0.0016 'International Tables Vol C Tables 4.2.6.8 and 6.1.1.4'
H H 0.0000 0.0000 'International Tables Vol C Tables 4.2.6.8 and 6.1.1.4'
N N 0.0061 0.0033 'International Tables Vol C Tables 4.2.6.8 and 6.1.1.4'
O O 0.0106 0.0060 'International Tables Vol C Tables 4.2.6.8 and 6.1.1.4'
Si Si 0.0817 0.0704 'International Tables Vol C Tables 4.2.6.8 and 6.1.1.4'

loop_
_geom_angle_atom_site_label_1
_geom_angle_atom_site_label_2
_geom_angle_atom_site_label_3
_geom_angle
O2 Si1 O1 91.08(6)
O2 Si1 N1 123.29(7)
O1 Si1 N1 94.22(6)
O2 Si1 C28 117.81(7)
O1 Si1 C28 95.06(7)
N1 Si1 C28 117.84(8)
O2 Si1 N2 88.77(6)
O1 Si1 N2 174.63(6)
N1 Si1 N2 81.40(6)
C28 Si1 N2 89.75(7)
C1 O1 Si1 120.50(11)
C14 O2 Si1 130.84(11)
C16 O3 C27 117.81(14)
C8 N1 C7 117.63(14)
C8 N1 Si1 116.77(11)
C7 N1 Si1 123.58(12)
C20 N2 C13 126.37(15)
C20 N2 Si1 124.74(12)
C13 N2 Si1 108.88(11)
O1 C1 C2 121.93(16)
O1 C1 C6 118.01(15)
C2 C1 C6 120.03(16)
C1 C2 C3 119.12(17)
C1 C2 H2 120.4
C3 C2 H2 120.4
C4 C3 C2 121.14(18)
C4 C3 H3 119.4
C2 C3 H3 119.4
C5 C4 C3 119.39(17)
C5 C4 H4 120.3
C3 C4 H4 120.3
C4 C5 C6 120.08(17)
C4 C5 H5 120.0
C6 C5 H5 120.0
C5 C6 C1 120.22(17)
C5 C6 C7 122.18(16)
C1 C6 C7 117.49(15)
N1 C7 C34 111.26(14)
N1 C7 C6 112.48(14)
C34 C7 C6 107.71(15)
N1 C7 H7 108.4
C34 C7 H7 108.4
C6 C7 H7 108.4
C9 C8 N1 125.05(16)
C9 C8 C13 120.05(16)
N1 C8 C13 114.90(15)
C10 C9 C8 119.41(17)
C10 C9 H9 120.3
C8 C9 H9 120.3
C9 C10 C11 120.62(17)
C9 C10 H10 119.7
C11 C10 H10 119.7
C10 C11 C12 120.56(17)
C10 C11 H11 119.7
C12 C11 H11 119.7
C11 C12 C13 119.66(17)
C11 C12 H12 120.2
C13 C12 H12 120.2
C12 C13 C8 119.68(16)
C12 C13 N2 130.60(16)
C8 C13 N2 109.60(15)
O2 C14 C15 115.91(16)
O2 C14 C19 122.37(16)
C15 C14 C19 121.72(16)
C16 C15 C14 119.29(17)
C16 C15 H15 120.4
C14 C15 H15 120.4
O3 C16 C15 124.75(17)
O3 C16 C17 114.86(16)
C15 C16 C17 120.36(17)
C18 C17 C16 119.69(17)
C18 C17 H17 120.2
C16 C17 H17 120.2
C17 C18 C19 122.02(18)
C17 C18 H18 119.0
C19 C18 H18 119.0
C14 C19 C18 116.86(16)
C14 C19 C20 122.01(16)
C18 C19 C20 121.00(16)
N2 C20 C19 119.90(16)
N2 C20 C21 123.64(16)
C19 C20 C21 116.46(15)
C26 C21 C22 120.29(17)
C26 C21 C20 119.18(16)
C22 C21 C20 120.50(16)
C23 C22 C21 119.72(18)
C23 C22 H22 120.1
C21 C22 H22 120.1
C22 C23 C24 120.07(19)
C22 C23 H23 120.0
C24 C23 H23 120.0
C25 C24 C23 120.62(19)
C25 C24 H24 119.7
C23 C24 H24 119.7
C24 C25 C26 119.50(18)
C24 C25 H25 120.3
C26 C25 H25 120.3
C21 C26 C25 119.78(18)
C21 C26 H26 120.1
C25 C26 H26 120.1
O3 C27 H27A 109.5
O3 C27 H27B 109.5
H27A C27 H27B 109.5
O3 C27 H27C 109.5
H27A C27 H27C 109.5
H27B C27 H27C 109.5
C33 C28 C29 116.79(16)
C33 C28 Si1 123.02(13)
C29 C28 Si1 120.13(13)
C30 C29 C28 121.68(17)
C30 C29 H29 119.2
C28 C29 H29 119.2
C29 C30 C31 119.91(18)
C29 C30 H30 120.0
C31 C30 H30 120.0
C32 C31 C30 119.89(17)
C32 C31 H31 120.1
C30 C31 H31 120.1
C31 C32 C33 119.84(17)
C31 C32 H32 120.1
C33 C32 H32 120.1
C32 C33 C28 121.82(17)
C32 C33 H33 119.1
C28 C33 H33 119.1
N3 C34 C7 177.3(2)

loop_
_geom_bond_atom_site_label_1
_geom_bond_atom_site_label_2
_geom_bond_distance
Si1 O2 1.6753(12)
Si1 O1 1.7218(12)
Si1 N1 1.7547(14)
Si1 C28 1.8646(18)
Si1 N2 2.0366(15)
O1 C1 1.365(2)
O2 C14 1.352(2)
O3 C16 1.360(2)
O3 C27 1.432(2)
N1 C8 1.402(2)
N1 C7 1.454(2)
N2 C20 1.309(2)
N2 C13 1.430(2)
N3 C34 1.142(2)
C1 C2 1.383(2)
C1 C6 1.395(2)
C2 C3 1.390(2)
C2 H2 0.9500
C3 C4 1.389(3)
C3 H3 0.9500
C4 C5 1.381(3)
C4 H4 0.9500
C5 C6 1.387(2)
C5 H5 0.9500
C6 C7 1.508(2)
C7 C34 1.499(3)
C7 H7 1.0000
C8 C9 1.396(2)
C8 C13 1.409(2)
C9 C10 1.383(3)
C9 H9 0.9500
C10 C11 1.387(2)
C10 H10 0.9500
C11 C12 1.387(2)
C11 H11 0.9500
C12 C13 1.391(2)
C12 H12 0.9500
C14 C15 1.391(2)
C14 C19 1.408(2)
C15 C16 1.387(2)
C15 H15 0.9500
C16 C17 1.403(3)
C17 C18 1.365(3)
C17 H17 0.9500
C18 C19 1.415(2)
C18 H18 0.9500
C19 C20 1.454(3)
C20 C21 1.492(2)
C21 C26 1.386(2)
C21 C22 1.389(3)
C22 C23 1.382(3)
C22 H22 0.9500
C23 C24 1.384(3)
C23 H23 0.9500
C24 C25 1.381(3)
C24 H24 0.9500
C25 C26 1.395(3)
C25 H25 0.9500
C26 H26 0.9500
C27 H27A 0.9800
C27 H27B 0.9800
C27 H27C 0.9800
C28 C33 1.399(2)
C28 C29 1.403(2)
C29 C30 1.382(3)
C29 H29 0.9500
C30 C31 1.390(3)
C30 H30 0.9500
C31 C32 1.377(3)
C31 H31 0.9500
C32 C33 1.389(2)
C32 H32 0.9500
C33 H33 0.9500

loop_
_geom_torsion_atom_site_label_1
_geom_torsion_atom_site_label_2
_geom_torsion_atom_site_label_3
_geom_torsion_atom_site_label_4
_geom_torsion
O2 Si1 O1 C1 -73.17(12)
N1 Si1 O1 C1 50.32(13)
C28 Si1 O1 C1 168.78(12)
O1 Si1 O2 C14 -149.19(14)
N1 Si1 O2 C14 115.05(15)
C28 Si1 O2 C14 -52.89(17)
N2 Si1 O2 C14 36.18(15)
O2 Si1 N1 C8 -107.71(13)
O1 Si1 N1 C8 158.21(12)
C28 Si1 N1 C8 60.22(15)
N2 Si1 N1 C8 -24.91(12)
O2 Si1 N1 C7 88.85(15)
O1 Si1 N1 C7 -5.23(14)
C28 Si1 N1 C7 -103.22(14)
N2 Si1 N1 C7 171.65(14)
O2 Si1 N2 C20 -31.95(14)
N1 Si1 N2 C20 -155.90(15)
C28 Si1 N2 C20 85.88(15)
O2 Si1 N2 C13 149.63(11)
N1 Si1 N2 C13 25.68(11)
C28 Si1 N2 C13 -92.55(12)
Si1 O1 C1 C2 130.97(15)
Si1 O1 C1 C6 -51.09(19)
O1 C1 C2 C3 177.61(15)
C6 C1 C2 C3 -0.3(3)
C1 C2 C3 C4 1.0(3)
C2 C3 C4 C5 -0.7(3)
C3 C4 C5 C6 -0.3(3)
C4 C5 C6 C1 1.0(3)
C4 C5 C6 C7 -174.99(16)
O1 C1 C6 C5 -178.70(15)
C2 C1 C6 C5 -0.7(3)
O1 C1 C6 C7 -2.5(2)
C2 C1 C6 C7 175.46(15)
C8 N1 C7 C34 -78.54(19)
Si1 N1 C7 C34 84.77(17)
C8 N1 C7 C6 160.51(14)
Si1 N1 C7 C6 -36.2(2)
C5 C6 C7 N1 -139.67(17)
C1 C6 C7 N1 44.2(2)
C5 C6 C7 C34 97.36(19)
C1 C6 C7 C34 -78.73(18)
C7 N1 C8 C9 3.8(2)
Si1 N1 C8 C9 -160.70(14)
C7 N1 C8 C13 -175.77(15)
Si1 N1 C8 C13 19.77(19)
N1 C8 C9 C10 -178.51(16)
C13 C8 C9 C10 1.0(3)
C8 C9 C10 C11 -1.7(3)
C9 C10 C11 C12 1.1(3)
C10 C11 C12 C13 0.3(3)
C11 C12 C13 C8 -1.0(3)
C11 C12 C13 N2 174.56(17)
C9 C8 C13 C12 0.4(3)
N1 C8 C13 C12 179.94(15)
C9 C8 C13 N2 -176.07(15)
N1 C8 C13 N2 3.5(2)
C20 N2 C13 C12 -15.2(3)
Si1 N2 C13 C12 163.15(16)
C20 N2 C13 C8 160.70(16)
Si1 N2 C13 C8 -20.91(16)
Si1 O2 C14 C15 153.76(13)
Si1 O2 C14 C19 -25.5(2)
O2 C14 C15 C16 -177.12(15)
C19 C14 C15 C16 2.1(3)
C27 O3 C16 C15 -3.0(3)
C27 O3 C16 C17 175.06(16)
C14 C15 C16 O3 174.92(16)
C14 C15 C16 C17 -3.0(3)
O3 C16 C17 C18 -176.24(16)
C15 C16 C17 C18 1.9(3)
C16 C17 C18 C19 0.2(3)
O2 C14 C19 C18 179.09(15)
C15 C14 C19 C18 -0.1(3)
O2 C14 C19 C20 -5.0(3)
C15 C14 C19 C20 175.84(16)
C17 C18 C19 C14 -1.1(3)
C17 C18 C19 C20 -177.06(17)
C13 N2 C20 C19 -165.21(16)
Si1 N2 C20 C19 16.6(2)
C13 N2 C20 C21 14.3(3)
Si1 N2 C20 C21 -163.81(12)
C14 C19 C20 N2 5.8(3)
C18 C19 C20 N2 -178.41(16)
C14 C19 C20 C21 -173.75(15)
C18 C19 C20 C21 2.0(2)
N2 C20 C21 C26 79.7(2)
C19 C20 C21 C26 -100.7(2)
N2 C20 C21 C22 -102.4(2)
C19 C20 C21 C22 77.2(2)
C26 C21 C22 C23 -1.7(3)
C20 C21 C22 C23 -179.54(17)
C21 C22 C23 C24 0.4(3)
C22 C23 C24 C25 0.9(3)
C23 C24 C25 C26 -0.9(3)
C22 C21 C26 C25 1.7(3)
C20 C21 C26 C25 179.60(17)
C24 C25 C26 C21 -0.4(3)
O2 Si1 C28 C33 15.18(18)
O1 Si1 C28 C33 109.09(15)
N1 Si1 C28 C33 -153.43(14)
N2 Si1 C28 C33 -73.29(15)
O2 Si1 C28 C29 -161.90(13)
O1 Si1 C28 C29 -67.99(14)
N1 Si1 C28 C29 29.49(17)
N2 Si1 C28 C29 109.63(14)
C33 C28 C29 C30 -2.1(3)
Si1 C28 C29 C30 175.18(14)
C28 C29 C30 C31 0.0(3)
C29 C30 C31 C32 1.7(3)
C30 C31 C32 C33 -1.3(3)
C31 C32 C33 C28 -0.9(3)
C29 C28 C33 C32 2.6(3)
Si1 C28 C33 C32 -174.61(14)
